data_4130970
loop_
_publ_author_name
'Shin, Seonho'
'Lee, Mihye'
'Guzei, Ilia A.'
'Kang, Young Kee'
'Choi, Soo Hyuk'

_publ_section_title
;
 12/10-Helical \b-Peptide with Dynamic Folding Propensity: Coexistence of
 Right- and Left-Handed Helices in an Enantiomeric Foldamer.
;
_journal_issue 40
_journal_name_full 'Journal of the American Chemical Society'
_journal_page_first 13390
_journal_page_last 13395
_journal_paper_doi 10.1021/jacs.6b08235
_journal_volume 138
_journal_year 2016
_chemical_absolute_configuration ad
_chemical_formula_moiety 'C41 H68 N6 O7'
_chemical_formula_sum 'C44.5 H76.5 N6 O7'
_chemical_formula_weight 807.61
_space_group_crystal_system orthorhombic
_space_group_IT_number 19
_space_group_name_Hall 'P 2ac 2ab'
_space_group_name_H-M_alt 'P 21 21 21'
_atom_sites_solution_hydrogens mixed
_atom_sites_solution_primary direct
_audit_creation_date 2015-02-23
_audit_creation_method
;
Olex2 1.2-dev
(compiled 2015.02.20 svn.r3157 for OlexSys, GUI svn.r5013)
;
_cell_angle_alpha 90
_cell_angle_beta 90
_cell_angle_gamma 90
_cell_formula_units_Z 4
_cell_length_a 9.727(2)
_cell_length_b 17.750(3)
_cell_length_c 25.980(3)
_cell_measurement_temperature 100(2)
_cell_volume 4485.6(13)
_computing_molecular_graphics 'OLEX2 (Dolomanov et al., 2009)'
_computing_publication_material 'OLEX2 (Dolomanov et al., 2009)'
_computing_structure_refinement 'XL (Sheldrick, 2015b)'
_computing_structure_solution 'ShelXT (Sheldrick, 2015)'
_diffrn_ambient_temperature 100.0
_diffrn_detector_type 'CCD area detector'
_diffrn_measured_fraction_theta_full 0.979
_diffrn_measured_fraction_theta_max 0.967
_diffrn_measurement_device 'three-circle diffractometer'
_diffrn_radiation_probe x-ray
_diffrn_radiation_type CuK\a
_diffrn_radiation_wavelength 1.54178
_diffrn_reflns_av_R_equivalents 0.0755
_diffrn_reflns_av_unetI/netI 0.0395
_diffrn_reflns_Laue_measured_fraction_full 0.979
_diffrn_reflns_Laue_measured_fraction_max 0.967
_diffrn_reflns_limit_h_max 9
_diffrn_reflns_limit_h_min -11
_diffrn_reflns_limit_k_max 21
_diffrn_reflns_limit_k_min -22
_diffrn_reflns_limit_l_max 31
_diffrn_reflns_limit_l_min -32
_diffrn_reflns_number 70433
_diffrn_reflns_point_group_measured_fraction_full 0.980
_diffrn_reflns_point_group_measured_fraction_max 0.964
_diffrn_reflns_theta_full 67.000
_diffrn_reflns_theta_max 73.714
_diffrn_reflns_theta_min 3.015
_exptl_absorpt_coefficient_mu 0.644
_exptl_absorpt_correction_T_max 0.8894
_exptl_absorpt_correction_T_min 0.8211
_exptl_absorpt_correction_type multi-scan
_exptl_crystal_colour colourless
_exptl_crystal_colour_primary colourless
_exptl_crystal_density_diffrn 1.196
_exptl_crystal_description block
_exptl_crystal_F_000 1766
_exptl_crystal_size_max 0.254
_exptl_crystal_size_mid 0.104
_exptl_crystal_size_min 0.054
_refine_diff_density_max 0.190
_refine_diff_density_min -0.171
_refine_diff_density_rms 0.034
_refine_ls_abs_structure_details
;
 Flack x determined using 3024 quotients [(I+)-(I-)]/[(I+)+(I-)]
 (Parsons, Flack and Wagner, Acta Cryst. B69 (2013) 249-259).
;
_refine_ls_abs_structure_Flack 0.10(9)
_refine_ls_extinction_method none
_refine_ls_goodness_of_fit_ref 1.030
_refine_ls_hydrogen_treatment mixed
_refine_ls_matrix_type full
_refine_ls_number_parameters 510
_refine_ls_number_reflns 8738
_refine_ls_number_restraints 6
_refine_ls_restrained_S_all 1.030
_refine_ls_R_factor_all 0.0458
_refine_ls_R_factor_gt 0.0361
_refine_ls_shift/su_max 0.001
_refine_ls_shift/su_mean 0.000
_refine_ls_structure_factor_coef Fsqd
_refine_ls_weighting_details 'w=1/[\s^2^(Fo^2^)+(0.0394P)^2^+0.4157P] where P=(Fo^2^+2Fc^2^)/3'
_refine_ls_weighting_scheme calc
_refine_ls_wR_factor_gt 0.0782
_refine_ls_wR_factor_ref 0.0821
_reflns_Friedel_coverage 0.787
_reflns_Friedel_fraction_full 0.981
_reflns_Friedel_fraction_max 0.961
_reflns_number_gt 7603
_reflns_number_total 8738
_reflns_threshold_expression 'I > 2\s(I)'
_cod_data_source_file ja6b08235_si_001.cif
_cod_data_source_block choi13_sq
_cod_original_cell_volume 4485.6(14)
_cod_original_formula_sum 'C44.50 H76.50 N6 O7'
_cod_database_code 4130970
_shelx_space_group_comment
;
The symmetry employed for this shelxl refinement is uniquely defined
by the following loop, which should always be used as a source of
symmetry information in preference to the above space-group names.
They are only intended as comments.
;
_olex2_refinement_description
;
1. Fixed Uiso
 At 1.2 times of:
  All C(H) groups, All C(H,H) groups, All N(H) groups
 At 1.5 times of:
  All C(H,H,H) groups
2. Restrained distances
 N1-H1 = N2-H2 = N3-H3 = N4-H4 = N5-H5 = N6-H6
 0.8395 with sigma of 0.002
3.a Ternary CH refined with riding coordinates:
 C6(H6A), C11(H11), C13(H13), C18(H18), C20(H20), C25(H25), C27(H27), C32(H32),
  C34(H34), C39(H39)
3.b Secondary CH2 refined with riding coordinates:
 C7(H7A,H7B), C8(H8A,H8B), C9(H9A,H9B), C10(H10A,H10B), C14(H14A,H14B),
 C15(H15A,H15B), C16(H16A,H16B), C17(H17A,H17B), C21(H21A,H21B), C22(H22A,H22B),
  C23(H23A,H23B), C24(H24A,H24B), C28(H28A,H28B), C29(H29A,H29B), C30(H30A,
 H30B), C31(H31A,H31B), C35(H35A,H35B), C36(H36A,H36B), C37(H37A,H37B),
 C38(H38A,H38B)
3.c Idealised Me refined as rotating group:
 C1(H1A,H1B,H1C), C2(H2A,H2B,H2C), C3(H3A,H3B,H3C), C41(H41A,H41B,H41C)
;
_shelx_shelxl_version_number 2014/7
_olex2_submission_special_instructions 'No special instructions were received'

loop_
_space_group_symop_operation_xyz
'x, y, z'
'-x+1/2, -y, z+1/2'
'-x, y+1/2, -z+1/2'
'x+1/2, -y+1/2, -z'

loop_
_atom_site_label
_atom_site_type_symbol
_atom_site_fract_x
_atom_site_fract_y
_atom_site_fract_z
_atom_site_U_iso_or_equiv
_atom_site_adp_type
_atom_site_occupancy
_atom_site_site_symmetry_order
_atom_site_calc_flag
_atom_site_refinement_flags_posn
O1 O 0.78242(19) 0.40547(9) 0.45853(6) 0.0232(4) Uani 1 1 d .
O2 O 0.72974(16) 0.46325(9) 0.53418(6) 0.0185(3) Uani 1 1 d .
O3 O 0.41810(19) 0.27680(9) 0.52951(7) 0.0274(4) Uani 1 1 d .
O4 O 0.34908(17) 0.56051(9) 0.63649(6) 0.0227(4) Uani 1 1 d .
O5 O 0.55025(17) 0.41001(9) 0.69075(6) 0.0195(4) Uani 1 1 d .
O6 O 0.11052(19) 0.57871(10) 0.79985(7) 0.0269(4) Uani 1 1 d .
O7 O 0.53867(19) 0.64876(9) 0.76985(7) 0.0292(4) Uani 1 1 d .
N1 N 0.7705(2) 0.33680(11) 0.52909(7) 0.0190(4) Uani 1 1 d D
H1 H 0.801(3) 0.3028(11) 0.5097(9) 0.023 Uiso 1 1 d DR
N2 N 0.4504(2) 0.37447(11) 0.58340(8) 0.0177(4) Uani 1 1 d D
H2 H 0.492(3) 0.3911(14) 0.6093(7) 0.021 Uiso 1 1 d DR
N3 N 0.5716(2) 0.54778(11) 0.61277(7) 0.0166(4) Uani 1 1 d D
H3 H 0.628(2) 0.5303(14) 0.5916(8) 0.020 Uiso 1 1 d DR
N4 N 0.4788(2) 0.49523(10) 0.75011(8) 0.0186(4) Uani 1 1 d D
H4 H 0.489(3) 0.5397(8) 0.7604(10) 0.022 Uiso 1 1 d DR
N5 N 0.2585(2) 0.61628(11) 0.73827(8) 0.0192(4) Uani 1 1 d D
H5 H 0.298(3) 0.6036(15) 0.7110(7) 0.023 Uiso 1 1 d DR
N6 N 0.5751(2) 0.76817(11) 0.79420(8) 0.0206(4) Uani 1 1 d D
H6 H 0.541(3) 0.8114(9) 0.7976(11) 0.025 Uiso 1 1 d DR
C1 C 0.8842(3) 0.52910(14) 0.44292(10) 0.0257(6) Uani 1 1 d .
H1A H 0.8694 0.5451 0.4786 0.039 Uiso 1 1 calc GR
H1B H 0.8820 0.5733 0.4203 0.039 Uiso 1 1 calc GR
H1C H 0.9737 0.5042 0.4400 0.039 Uiso 1 1 calc GR
C2 C 0.7966(3) 0.44562(16) 0.37320(10) 0.0349(7) Uani 1 1 d .
H2A H 0.8856 0.4199 0.3718 0.052 Uiso 1 1 calc GR
H2B H 0.7966 0.4879 0.3490 0.052 Uiso 1 1 calc GR
H2C H 0.7234 0.4102 0.3639 0.052 Uiso 1 1 calc GR
C3 C 0.6305(3) 0.50953(17) 0.43161(11) 0.0356(7) Uani 1 1 d .
H3A H 0.5605 0.4704 0.4271 0.053 Uiso 1 1 calc GR
H3B H 0.6193 0.5481 0.4049 0.053 Uiso 1 1 calc GR
H3C H 0.6200 0.5327 0.4656 0.053 Uiso 1 1 calc GR
C4 C 0.7720(3) 0.47477(13) 0.42728(9) 0.0208(5) Uani 1 1 d .
C5 C 0.7580(2) 0.40659(13) 0.50974(8) 0.0163(5) Uani 1 1 d .
C6 C 0.7397(3) 0.31950(13) 0.58290(9) 0.0172(5) Uani 1 1 d .
H6A H 0.7197 0.3681 0.6009 0.021 Uiso 1 1 calc R
C7 C 0.8600(3) 0.28152(14) 0.61086(9) 0.0224(5) Uani 1 1 d .
H7A H 0.8417 0.2823 0.6483 0.027 Uiso 1 1 calc R
H7B H 0.9446 0.3112 0.6046 0.027 Uiso 1 1 calc R
C8 C 0.8854(3) 0.19956(15) 0.59395(10) 0.0289(6) Uani 1 1 d .
H8A H 0.9251 0.1995 0.5589 0.035 Uiso 1 1 calc R
H8B H 0.9534 0.1762 0.6174 0.035 Uiso 1 1 calc R
C9 C 0.7546(3) 0.15239(14) 0.59408(10) 0.0277(6) Uani 1 1 d .
H9A H 0.7259 0.1432 0.6301 0.033 Uiso 1 1 calc R
H9B H 0.7738 0.1029 0.5780 0.033 Uiso 1 1 calc R
C10 C 0.6372(3) 0.19061(13) 0.56516(9) 0.0228(5) Uani 1 1 d .
H10A H 0.5529 0.1597 0.5680 0.027 Uiso 1 1 calc R
H10B H 0.6612 0.1950 0.5282 0.027 Uiso 1 1 calc R
C11 C 0.6109(2) 0.26907(12) 0.58759(9) 0.0166(5) Uani 1 1 d .
H11 H 0.5920 0.2624 0.6252 0.020 Uiso 1 1 calc R
C12 C 0.4848(3) 0.30630(13) 0.56417(9) 0.0179(5) Uani 1 1 d .
C13 C 0.3461(2) 0.42152(13) 0.55884(9) 0.0183(5) Uani 1 1 d .
H13 H 0.3353 0.4019 0.5230 0.022 Uiso 1 1 calc R
C14 C 0.2050(2) 0.41521(13) 0.58409(9) 0.0204(5) Uani 1 1 d .
H14A H 0.2095 0.4346 0.6198 0.025 Uiso 1 1 calc R
H14B H 0.1765 0.3617 0.5855 0.025 Uiso 1 1 calc R
C15 C 0.0997(3) 0.46060(14) 0.55324(10) 0.0239(5) Uani 1 1 d .
H15A H 0.0898 0.4383 0.5185 0.029 Uiso 1 1 calc R
H15B H 0.0092 0.4580 0.5706 0.029 Uiso 1 1 calc R
C16 C 0.1437(3) 0.54277(14) 0.54827(10) 0.0237(5) Uani 1 1 d .
H16A H 0.1429 0.5666 0.5827 0.028 Uiso 1 1 calc R
H16B H 0.0770 0.5699 0.5263 0.028 Uiso 1 1 calc R
C17 C 0.2875(3) 0.54992(14) 0.52493(9) 0.0226(5) Uani 1 1 d .
H17A H 0.3150 0.6036 0.5252 0.027 Uiso 1 1 calc R
H17B H 0.2842 0.5332 0.4886 0.027 Uiso 1 1 calc R
C18 C 0.3970(2) 0.50349(13) 0.55365(9) 0.0175(5) Uani 1 1 d .
H18 H 0.4815 0.5027 0.5317 0.021 Uiso 1 1 calc R
C19 C 0.4357(2) 0.53954(12) 0.60482(9) 0.0170(5) Uani 1 1 d .
C20 C 0.6263(3) 0.58352(13) 0.65932(9) 0.0184(5) Uani 1 1 d .
H20 H 0.5497 0.6125 0.6757 0.022 Uiso 1 1 calc R
C21 C 0.7411(3) 0.63937(14) 0.64646(10) 0.0241(6) Uani 1 1 d .
H21A H 0.7092 0.6737 0.6189 0.029 Uiso 1 1 calc R
H21B H 0.7615 0.6702 0.6773 0.029 Uiso 1 1 calc R
C22 C 0.8718(3) 0.60002(15) 0.62891(10) 0.0280(6) Uani 1 1 d .
H22A H 0.9450 0.6379 0.6233 0.034 Uiso 1 1 calc R
H22B H 0.8547 0.5742 0.5958 0.034 Uiso 1 1 calc R
C23 C 0.9203(3) 0.54236(15) 0.66890(10) 0.0265(6) Uani 1 1 d .
H23A H 1.0030 0.5160 0.6559 0.032 Uiso 1 1 calc R
H23B H 0.9453 0.5687 0.7012 0.032 Uiso 1 1 calc R
C24 C 0.8072(3) 0.48512(14) 0.67978(10) 0.0231(5) Uani 1 1 d .
H24A H 0.8390 0.4488 0.7061 0.028 Uiso 1 1 calc R
H24B H 0.7856 0.4568 0.6480 0.028 Uiso 1 1 calc R
C25 C 0.6780(2) 0.52550(13) 0.69899(9) 0.0187(5) Uani 1 1 d .
H25 H 0.7036 0.5538 0.7309 0.022 Uiso 1 1 calc R
C26 C 0.5628(2) 0.47155(12) 0.71311(9) 0.0166(5) Uani 1 1 d .
C27 C 0.3621(3) 0.45231(13) 0.76956(9) 0.0193(5) Uani 1 1 d .
H27 H 0.3728 0.3999 0.7560 0.023 Uiso 1 1 calc R
C28 C 0.3662(3) 0.44640(14) 0.82786(9) 0.0252(5) Uani 1 1 d .
H28A H 0.3500 0.4967 0.8432 0.030 Uiso 1 1 calc R
H28B H 0.4580 0.4287 0.8390 0.030 Uiso 1 1 calc R
C29 C 0.2558(3) 0.39120(16) 0.84658(11) 0.0324(6) Uani 1 1 d .
H29A H 0.2767 0.3401 0.8335 0.039 Uiso 1 1 calc R
H29B H 0.2566 0.3893 0.8847 0.039 Uiso 1 1 calc R
C30 C 0.1146(3) 0.41512(16) 0.82804(11) 0.0319(6) Uani 1 1 d .
H30A H 0.0882 0.4625 0.8455 0.038 Uiso 1 1 calc R
H30B H 0.0467 0.3760 0.8377 0.038 Uiso 1 1 calc R
C31 C 0.1099(3) 0.42709(14) 0.76964(10) 0.0269(6) Uani 1 1 d .
H31A H 0.0185 0.4474 0.7601 0.032 Uiso 1 1 calc R
H31B H 0.1209 0.3778 0.7523 0.032 Uiso 1 1 calc R
C32 C 0.2216(3) 0.48120(13) 0.74986(9) 0.0194(5) Uani 1 1 d .
H32 H 0.2224 0.4783 0.7114 0.023 Uiso 1 1 calc R
C33 C 0.1901(2) 0.56281(13) 0.76508(9) 0.0181(5) Uani 1 1 d .
C34 C 0.2420(3) 0.69579(13) 0.75239(10) 0.0214(5) Uani 1 1 d .
H34 H 0.2205 0.6976 0.7900 0.026 Uiso 1 1 calc R
C35 C 0.1203(3) 0.73147(15) 0.72379(10) 0.0285(6) Uani 1 1 d .
H35A H 0.0382 0.6990 0.7278 0.034 Uiso 1 1 calc R
H35B H 0.0992 0.7811 0.7392 0.034 Uiso 1 1 calc R
C36 C 0.1512(3) 0.74157(15) 0.66664(11) 0.0331(6) Uani 1 1 d .
H36A H 0.1672 0.6917 0.6507 0.040 Uiso 1 1 calc R
H36B H 0.0711 0.7649 0.6494 0.040 Uiso 1 1 calc R
C37 C 0.2771(3) 0.79088(15) 0.65884(11) 0.0344(7) Uani 1 1 d .
H37A H 0.2592 0.8418 0.6729 0.041 Uiso 1 1 calc R
H37B H 0.2965 0.7959 0.6216 0.041 Uiso 1 1 calc R
C38 C 0.4015(3) 0.75620(14) 0.68603(10) 0.0262(6) Uani 1 1 d .
H38A H 0.4818 0.7900 0.6822 0.031 Uiso 1 1 calc R
H38B H 0.4245 0.7074 0.6697 0.031 Uiso 1 1 calc R
C39 C 0.3719(3) 0.74379(13) 0.74353(9) 0.0222(5) Uani 1 1 d .
H39 H 0.3519 0.7946 0.7584 0.027 Uiso 1 1 calc R
C40 C 0.5005(3) 0.71520(13) 0.77075(9) 0.0203(5) Uani 1 1 d .
C41 C 0.7044(3) 0.75071(14) 0.81973(10) 0.0263(6) Uani 1 1 d .
H41A H 0.6857 0.7287 0.8536 0.040 Uiso 1 1 calc GR
H41B H 0.7582 0.7970 0.8239 0.040 Uiso 1 1 calc GR
H41C H 0.7565 0.7147 0.7988 0.040 Uiso 1 1 calc GR

loop_
_atom_site_aniso_label
_atom_site_aniso_U_11
_atom_site_aniso_U_22
_atom_site_aniso_U_33
_atom_site_aniso_U_23
_atom_site_aniso_U_13
_atom_site_aniso_U_12
O1 0.0358(11) 0.0181(8) 0.0159(8) 0.0019(7) 0.0051(7) 0.0018(7)
O2 0.0210(9) 0.0160(8) 0.0186(8) -0.0003(7) 0.0040(6) 0.0028(7)
O3 0.0333(11) 0.0213(9) 0.0276(10) -0.0050(7) -0.0122(8) -0.0005(7)
O4 0.0163(9) 0.0295(9) 0.0223(9) -0.0075(7) 0.0025(7) 0.0010(7)
O5 0.0239(9) 0.0144(8) 0.0201(8) -0.0030(7) -0.0010(6) -0.0005(7)
O6 0.0272(10) 0.0265(9) 0.0269(9) -0.0042(8) 0.0079(7) -0.0013(7)
O7 0.0276(11) 0.0173(9) 0.0428(11) -0.0099(8) -0.0091(8) 0.0036(7)
N1 0.0253(12) 0.0157(10) 0.0160(10) 0.0002(8) 0.0062(8) 0.0045(8)
N2 0.0174(11) 0.0198(10) 0.0159(10) -0.0058(8) -0.0032(8) 0.0016(8)
N3 0.0116(11) 0.0180(10) 0.0203(10) -0.0016(8) 0.0026(7) 0.0023(8)
N4 0.0203(12) 0.0112(9) 0.0243(11) -0.0052(8) -0.0002(8) -0.0015(8)
N5 0.0229(12) 0.0165(10) 0.0182(10) -0.0042(8) 0.0030(8) 0.0012(8)
N6 0.0259(12) 0.0127(9) 0.0231(11) -0.0026(8) 0.0006(8) -0.0012(9)
C1 0.0266(15) 0.0272(13) 0.0233(13) 0.0072(11) 0.0021(10) -0.0028(10)
C2 0.056(2) 0.0287(15) 0.0199(13) 0.0035(11) 0.0023(12) -0.0068(13)
C3 0.0275(16) 0.0482(18) 0.0313(15) 0.0167(13) -0.0024(12) 0.0024(13)
C4 0.0279(14) 0.0189(12) 0.0156(12) 0.0041(9) -0.0005(9) -0.0013(10)
C5 0.0105(12) 0.0195(12) 0.0188(11) 0.0008(9) 0.0005(8) -0.0002(9)
C6 0.0201(13) 0.0177(11) 0.0139(11) 0.0008(9) 0.0030(9) 0.0022(9)
C7 0.0176(13) 0.0273(13) 0.0224(12) 0.0053(10) 0.0012(10) 0.0016(10)
C8 0.0314(16) 0.0292(14) 0.0260(14) 0.0061(11) 0.0019(11) 0.0118(12)
C9 0.0409(18) 0.0180(12) 0.0243(13) 0.0025(10) 0.0024(11) 0.0083(11)
C10 0.0313(15) 0.0175(12) 0.0197(12) -0.0017(9) 0.0005(10) 0.0004(10)
C11 0.0211(13) 0.0151(11) 0.0135(11) -0.0003(9) 0.0015(9) 0.0009(9)
C12 0.0220(14) 0.0163(11) 0.0153(11) 0.0003(9) 0.0007(9) -0.0037(9)
C13 0.0172(13) 0.0198(12) 0.0178(11) -0.0040(9) -0.0020(9) -0.0004(9)
C14 0.0179(13) 0.0208(12) 0.0226(12) -0.0024(10) -0.0021(9) -0.0034(10)
C15 0.0164(14) 0.0285(13) 0.0268(13) -0.0053(11) -0.0047(9) 0.0005(10)
C16 0.0170(13) 0.0268(13) 0.0274(13) -0.0010(11) -0.0052(10) 0.0071(10)
C17 0.0225(14) 0.0226(12) 0.0227(13) 0.0025(10) -0.0022(10) 0.0018(10)
C18 0.0139(13) 0.0202(12) 0.0182(12) -0.0008(9) 0.0021(9) 0.0008(9)
C19 0.0179(13) 0.0133(11) 0.0198(12) 0.0024(9) 0.0030(9) -0.0019(9)
C20 0.0163(13) 0.0171(11) 0.0217(12) -0.0042(9) -0.0009(9) 0.0011(9)
C21 0.0208(14) 0.0200(12) 0.0314(14) -0.0029(10) 0.0001(10) -0.0050(10)
C22 0.0189(14) 0.0299(14) 0.0354(15) -0.0062(11) -0.0001(11) -0.0076(11)
C23 0.0129(13) 0.0343(14) 0.0324(14) -0.0083(12) -0.0025(10) -0.0003(11)
C24 0.0178(14) 0.0230(13) 0.0286(13) -0.0071(10) -0.0042(10) 0.0034(10)
C25 0.0172(13) 0.0184(12) 0.0206(12) -0.0061(9) -0.0025(9) 0.0008(9)
C26 0.0144(12) 0.0163(11) 0.0192(12) -0.0008(9) -0.0055(9) 0.0017(9)
C27 0.0221(13) 0.0130(11) 0.0227(12) -0.0038(9) 0.0006(10) -0.0010(9)
C28 0.0288(15) 0.0234(13) 0.0235(13) 0.0020(10) -0.0041(10) 0.0014(11)
C29 0.0374(18) 0.0299(15) 0.0299(14) 0.0084(12) 0.0062(12) 0.0024(12)
C30 0.0294(16) 0.0287(14) 0.0375(15) 0.0046(12) 0.0109(12) -0.0052(11)
C31 0.0219(15) 0.0235(13) 0.0351(14) -0.0026(11) 0.0026(11) -0.0049(10)
C32 0.0204(13) 0.0192(12) 0.0186(11) -0.0023(9) 0.0002(9) -0.0031(9)
C33 0.0169(13) 0.0199(12) 0.0175(12) -0.0023(9) -0.0030(9) -0.0002(9)
C34 0.0228(14) 0.0164(12) 0.0251(13) -0.0034(10) 0.0011(10) 0.0035(9)
C35 0.0248(15) 0.0196(12) 0.0411(16) -0.0042(11) -0.0010(11) 0.0055(10)
C36 0.0316(17) 0.0256(14) 0.0422(17) 0.0015(12) -0.0124(12) 0.0085(12)
C37 0.0450(19) 0.0228(14) 0.0353(16) 0.0061(11) -0.0074(13) 0.0039(12)
C38 0.0309(16) 0.0195(12) 0.0282(14) 0.0025(10) 0.0015(10) 0.0004(10)
C39 0.0279(14) 0.0138(11) 0.0251(13) -0.0034(9) -0.0017(10) 0.0027(10)
C40 0.0241(14) 0.0181(12) 0.0186(11) -0.0023(9) 0.0029(10) 0.0006(10)
C41 0.0299(15) 0.0202(13) 0.0289(14) -0.0035(10) -0.0027(11) -0.0032(10)

loop_
_atom_type_symbol
_atom_type_description
_atom_type_scat_dispersion_real
_atom_type_scat_dispersion_imag
_atom_type_scat_source
C C 0.0181 0.0091 'International Tables Vol C Tables 4.2.6.8 and 6.1.1.4'
H H 0.0000 0.0000 'International Tables Vol C Tables 4.2.6.8 and 6.1.1.4'
N N 0.0311 0.0180 'International Tables Vol C Tables 4.2.6.8 and 6.1.1.4'
O O 0.0492 0.0322 'International Tables Vol C Tables 4.2.6.8 and 6.1.1.4'

loop_
_geom_angle_atom_site_label_1
_geom_angle_atom_site_label_2
_geom_angle_atom_site_label_3
_geom_angle
C5 O1 C4 121.10(18)
C5 N1 H1 118.1(18)
C5 N1 C6 122.21(19)
C6 N1 H1 119.6(18)
C12 N2 H2 119.5(18)
C12 N2 C13 121.51(19)
C13 N2 H2 118.9(18)
C19 N3 H3 120.3(19)
C19 N3 C20 122.01(19)
C20 N3 H3 117.6(19)
C26 N4 H4 117.0(19)
C26 N4 C27 124.34(19)
C27 N4 H4 118.2(19)
C33 N5 H5 118.3(19)
C33 N5 C34 119.5(2)
C34 N5 H5 121.3(19)
C40 N6 H6 119(2)
C40 N6 C41 121.9(2)
C41 N6 H6 119(2)
H1A C1 H1B 109.5
H1A C1 H1C 109.5
H1B C1 H1C 109.5
C4 C1 H1A 109.5
C4 C1 H1B 109.5
C4 C1 H1C 109.5
H2A C2 H2B 109.5
H2A C2 H2C 109.5
H2B C2 H2C 109.5
C4 C2 H2A 109.5
C4 C2 H2B 109.5
C4 C2 H2C 109.5
H3A C3 H3B 109.5
H3A C3 H3C 109.5
H3B C3 H3C 109.5
C4 C3 H3A 109.5
C4 C3 H3B 109.5
C4 C3 H3C 109.5
O1 C4 C1 109.50(19)
O1 C4 C2 102.37(19)
O1 C4 C3 111.2(2)
C1 C4 C2 110.7(2)
C1 C4 C3 112.1(2)
C3 C4 C2 110.6(2)
O2 C5 O1 124.3(2)
O2 C5 N1 125.9(2)
N1 C5 O1 109.82(19)
N1 C6 H6A 107.8
N1 C6 C7 112.8(2)
N1 C6 C11 111.33(19)
C7 C6 H6A 107.8
C7 C6 C11 109.09(19)
C11 C6 H6A 107.8
C6 C7 H7A 108.8
C6 C7 H7B 108.8
C6 C7 C8 113.8(2)
H7A C7 H7B 107.7
C8 C7 H7A 108.8
C8 C7 H7B 108.8
C7 C8 H8A 109.1
C7 C8 H8B 109.1
H8A C8 H8B 107.8
C9 C8 C7 112.6(2)
C9 C8 H8A 109.1
C9 C8 H8B 109.1
C8 C9 H9A 109.1
C8 C9 H9B 109.1
C8 C9 C10 112.3(2)
H9A C9 H9B 107.9
C10 C9 H9A 109.1
C10 C9 H9B 109.1
C9 C10 H10A 109.7
C9 C10 H10B 109.7
C9 C10 C11 110.0(2)
H10A C10 H10B 108.2
C11 C10 H10A 109.7
C11 C10 H10B 109.7
C6 C11 H11 107.1
C10 C11 C6 111.2(2)
C10 C11 H11 107.1
C12 C11 C6 111.76(18)
C12 C11 C10 112.22(19)
C12 C11 H11 107.1
O3 C12 N2 121.5(2)
O3 C12 C11 122.3(2)
N2 C12 C11 116.2(2)
N2 C13 H13 106.3
N2 C13 C14 113.28(19)
N2 C13 C18 110.74(19)
C14 C13 H13 106.3
C14 C13 C18 113.33(19)
C18 C13 H13 106.3
C13 C14 H14A 109.7
C13 C14 H14B 109.7
C13 C14 C15 109.8(2)
H14A C14 H14B 108.2
C15 C14 H14A 109.7
C15 C14 H14B 109.7
C14 C15 H15A 109.4
C14 C15 H15B 109.4
H15A C15 H15B 108.0
C16 C15 C14 111.1(2)
C16 C15 H15A 109.4
C16 C15 H15B 109.4
C15 C16 H16A 109.3
C15 C16 H16B 109.3
C15 C16 C17 111.7(2)
H16A C16 H16B 107.9
C17 C16 H16A 109.3
C17 C16 H16B 109.3
C16 C17 H17A 108.9
C16 C17 H17B 108.9
C16 C17 C18 113.34(19)
H17A C17 H17B 107.7
C18 C17 H17A 108.9
C18 C17 H17B 108.9
C13 C18 H18 107.5
C17 C18 C13 108.94(19)
C17 C18 H18 107.5
C19 C18 C13 113.54(18)
C19 C18 C17 111.66(19)
C19 C18 H18 107.5
O4 C19 N3 122.3(2)
O4 C19 C18 122.7(2)
N3 C19 C18 114.99(19)
N3 C20 H20 107.6
N3 C20 C21 111.4(2)
N3 C20 C25 112.39(18)
C21 C20 H20 107.6
C21 C20 C25 109.9(2)
C25 C20 H20 107.6
C20 C21 H21A 109.2
C20 C21 H21B 109.2
H21A C21 H21B 107.9
C22 C21 C20 112.2(2)
C22 C21 H21A 109.2
C22 C21 H21B 109.2
C21 C22 H22A 109.4
C21 C22 H22B 109.4
C21 C22 C23 111.1(2)
H22A C22 H22B 108.0
C23 C22 H22A 109.4
C23 C22 H22B 109.4
C22 C23 H23A 109.6
C22 C23 H23B 109.6
H23A C23 H23B 108.1
C24 C23 C22 110.4(2)
C24 C23 H23A 109.6
C24 C23 H23B 109.6
C23 C24 H24A 109.7
C23 C24 H24B 109.7
C23 C24 C25 109.9(2)
H24A C24 H24B 108.2
C25 C24 H24A 109.7
C25 C24 H24B 109.7
C20 C25 H25 107.5
C24 C25 C20 111.3(2)
C24 C25 H25 107.5
C26 C25 C20 110.02(19)
C26 C25 C24 112.90(19)
C26 C25 H25 107.5
O5 C26 N4 123.7(2)
O5 C26 C25 120.9(2)
N4 C26 C25 115.39(19)
N4 C27 H27 106.5
N4 C27 C28 111.2(2)
N4 C27 C32 113.57(19)
C28 C27 H27 106.5
C28 C27 C32 112.1(2)
C32 C27 H27 106.5
C27 C28 H28A 109.7
C27 C28 H28B 109.7
C27 C28 C29 110.0(2)
H28A C28 H28B 108.2
C29 C28 H28A 109.7
C29 C28 H28B 109.7
C28 C29 H29A 109.5
C28 C29 H29B 109.5
H29A C29 H29B 108.1
C30 C29 C28 110.8(2)
C30 C29 H29A 109.5
C30 C29 H29B 109.5
C29 C30 H30A 109.1
C29 C30 H30B 109.1
C29 C30 C31 112.4(2)
H30A C30 H30B 107.9
C31 C30 H30A 109.1
C31 C30 H30B 109.1
C30 C31 H31A 108.9
C30 C31 H31B 108.9
C30 C31 C32 113.3(2)
H31A C31 H31B 107.7
C32 C31 H31A 108.9
C32 C31 H31B 108.9
C27 C32 H32 107.9
C31 C32 C27 107.9(2)
C31 C32 H32 107.9
C33 C32 C27 113.87(19)
C33 C32 C31 111.3(2)
C33 C32 H32 107.9
O6 C33 N5 122.0(2)
O6 C33 C32 122.4(2)
N5 C33 C32 115.6(2)
N5 C34 H34 107.4
N5 C34 C35 111.1(2)
N5 C34 C39 113.85(19)
C35 C34 H34 107.4
C35 C34 C39 109.4(2)
C39 C34 H34 107.4
C34 C35 H35A 109.3
C34 C35 H35B 109.3
H35A C35 H35B 108.0
C36 C35 C34 111.6(2)
C36 C35 H35A 109.3
C36 C35 H35B 109.3
C35 C36 H36A 109.5
C35 C36 H36B 109.5
H36A C36 H36B 108.0
C37 C36 C35 110.9(2)
C37 C36 H36A 109.5
C37 C36 H36B 109.5
C36 C37 H37A 109.6
C36 C37 H37B 109.6
C36 C37 C38 110.1(2)
H37A C37 H37B 108.2
C38 C37 H37A 109.6
C38 C37 H37B 109.6
C37 C38 H38A 109.4
C37 C38 H38B 109.4
C37 C38 C39 111.0(2)
H38A C38 H38B 108.0
C39 C38 H38A 109.4
C39 C38 H38B 109.4
C34 C39 H39 106.3
C38 C39 C34 112.2(2)
C38 C39 H39 106.3
C40 C39 C34 114.83(19)
C40 C39 C38 110.2(2)
C40 C39 H39 106.3
O7 C40 N6 121.2(2)
O7 C40 C39 123.7(2)
N6 C40 C39 115.1(2)
N6 C41 H41A 109.5
N6 C41 H41B 109.5
N6 C41 H41C 109.5
H41A C41 H41B 109.5
H41A C41 H41C 109.5
H41B C41 H41C 109.5

loop_
_geom_bond_atom_site_label_1
_geom_bond_atom_site_label_2
_geom_bond_distance
O1 C4 1.477(3)
O1 C5 1.352(3)
O2 C5 1.221(3)
O3 C12 1.227(3)
O4 C19 1.235(3)
O5 C26 1.243(3)
O6 C33 1.223(3)
O7 C40 1.237(3)
N1 H1 0.840(12)
N1 C5 1.343(3)
N1 C6 1.462(3)
N2 H2 0.839(12)
N2 C12 1.351(3)
N2 C13 1.461(3)
N3 H3 0.840(12)
N3 C19 1.346(3)
N3 C20 1.466(3)
N4 H4 0.839(12)
N4 C26 1.330(3)
N4 C27 1.457(3)
N5 H5 0.840(12)
N5 C33 1.352(3)
N5 C34 1.467(3)
N6 H6 0.840(12)
N6 C40 1.335(3)
N6 C41 1.455(3)
C1 H1A 0.9800
C1 H1B 0.9800
C1 H1C 0.9800
C1 C4 1.512(3)
C2 H2A 0.9800
C2 H2B 0.9800
C2 H2C 0.9800
C2 C4 1.516(3)
C3 H3A 0.9800
C3 H3B 0.9800
C3 H3C 0.9800
C3 C4 1.513(4)
C6 H6A 1.0000
C6 C7 1.534(3)
C6 C11 1.545(3)
C7 H7A 0.9900
C7 H7B 0.9900
C7 C8 1.540(4)
C8 H8A 0.9900
C8 H8B 0.9900
C8 C9 1.524(4)
C9 H9A 0.9900
C9 H9B 0.9900
C9 C10 1.526(4)
C10 H10A 0.9900
C10 H10B 0.9900
C10 C11 1.531(3)
C11 H11 1.0000
C11 C12 1.520(3)
C13 H13 1.0000
C13 C14 1.525(3)
C13 C18 1.543(3)
C14 H14A 0.9900
C14 H14B 0.9900
C14 C15 1.529(3)
C15 H15A 0.9900
C15 H15B 0.9900
C15 C16 1.525(4)
C16 H16A 0.9900
C16 H16B 0.9900
C16 C17 1.529(4)
C17 H17A 0.9900
C17 H17B 0.9900
C17 C18 1.540(3)
C18 H18 1.0000
C18 C19 1.523(3)
C20 H20 1.0000
C20 C21 1.530(3)
C20 C25 1.541(3)
C21 H21A 0.9900
C21 H21B 0.9900
C21 C22 1.521(4)
C22 H22A 0.9900
C22 H22B 0.9900
C22 C23 1.533(4)
C23 H23A 0.9900
C23 H23B 0.9900
C23 C24 1.524(4)
C24 H24A 0.9900
C24 H24B 0.9900
C24 C25 1.530(3)
C25 H25 1.0000
C25 C26 1.518(3)
C27 H27 1.0000
C27 C28 1.519(3)
C27 C32 1.547(3)
C28 H28A 0.9900
C28 H28B 0.9900
C28 C29 1.533(4)
C29 H29A 0.9900
C29 H29B 0.9900
C29 C30 1.516(4)
C30 H30A 0.9900
C30 H30B 0.9900
C30 C31 1.533(4)
C31 H31A 0.9900
C31 H31B 0.9900
C31 C32 1.539(3)
C32 H32 1.0000
C32 C33 1.533(3)
C34 H34 1.0000
C34 C35 1.534(4)
C34 C39 1.541(3)
C35 H35A 0.9900
C35 H35B 0.9900
C35 C36 1.525(4)
C36 H36A 0.9900
C36 H36B 0.9900
C36 C37 1.518(4)
C37 H37A 0.9900
C37 H37B 0.9900
C37 C38 1.531(4)
C38 H38A 0.9900
C38 H38B 0.9900
C38 C39 1.537(3)
C39 H39 1.0000
C39 C40 1.524(3)
C41 H41A 0.9800
C41 H41B 0.9800
C41 H41C 0.9800

loop_
_geom_hbond_atom_site_label_D
_geom_hbond_atom_site_label_H
_geom_hbond_atom_site_label_A
_geom_hbond_distance_DH
_geom_hbond_distance_HA
_geom_hbond_distance_DA
_geom_hbond_angle_DHA
_geom_hbond_site_symmetry_A
N1 H1 O3 0.840(12) 2.082(14) 2.906(3) 167(3) 4_556
N2 H2 O5 0.839(12) 2.216(14) 3.020(3) 160(2) .
N3 H3 O2 0.840(12) 2.147(13) 2.964(2) 164(3) .
N4 H4 O7 0.839(12) 2.010(13) 2.833(3) 167(3) .
N5 H5 O4 0.840(12) 2.138(13) 2.958(3) 165(3) .
N6 H6 O5 0.840(12) 1.987(12) 2.824(3) 175(3) 3_656

loop_
_geom_torsion_atom_site_label_1
_geom_torsion_atom_site_label_2
_geom_torsion_atom_site_label_3
_geom_torsion_atom_site_label_4
_geom_torsion
N1 C6 C7 C8 -71.8(3)
N1 C6 C11 C10 67.1(2)
N1 C6 C11 C12 -59.2(2)
N2 C13 C14 C15 -175.02(18)
N2 C13 C18 C17 176.87(18)
N2 C13 C18 C19 -58.0(3)
N3 C20 C21 C22 -71.0(3)
N3 C20 C25 C24 68.8(2)
N3 C20 C25 C26 -57.1(3)
N4 C27 C28 C29 -171.3(2)
N4 C27 C32 C31 175.36(19)
N4 C27 C32 C33 -60.7(3)
N5 C34 C35 C36 -70.8(3)
N5 C34 C39 C38 70.8(3)
N5 C34 C39 C40 -56.0(3)
C4 O1 C5 O2 -2.0(3)
C4 O1 C5 N1 178.4(2)
C5 O1 C4 C1 66.7(3)
C5 O1 C4 C2 -175.9(2)
C5 O1 C4 C3 -57.8(3)
C5 N1 C6 C7 -124.8(2)
C5 N1 C6 C11 112.1(2)
C6 N1 C5 O1 -175.2(2)
C6 N1 C5 O2 5.2(4)
C6 C7 C8 C9 -49.4(3)
C6 C11 C12 O3 122.4(2)
C6 C11 C12 N2 -57.1(3)
C7 C6 C11 C10 -58.1(2)
C7 C6 C11 C12 175.65(19)
C7 C8 C9 C10 50.3(3)
C8 C9 C10 C11 -55.8(3)
C9 C10 C11 C6 60.3(3)
C9 C10 C11 C12 -173.7(2)
C10 C11 C12 O3 -3.3(3)
C10 C11 C12 N2 177.2(2)
C11 C6 C7 C8 52.5(3)
C12 N2 C13 C14 98.1(2)
C12 N2 C13 C18 -133.3(2)
C13 N2 C12 O3 -9.7(3)
C13 N2 C12 C11 169.8(2)
C13 C14 C15 C16 -56.8(3)
C13 C18 C19 O4 -74.3(3)
C13 C18 C19 N3 106.5(2)
C14 C13 C18 C17 -54.6(2)
C14 C13 C18 C19 70.6(3)
C14 C15 C16 C17 55.3(3)
C15 C16 C17 C18 -53.7(3)
C16 C17 C18 C13 51.9(3)
C16 C17 C18 C19 -74.3(3)
C17 C18 C19 O4 49.3(3)
C17 C18 C19 N3 -129.9(2)
C18 C13 C14 C15 57.7(2)
C19 N3 C20 C21 -135.2(2)
C19 N3 C20 C25 100.9(3)
C20 N3 C19 O4 -1.1(3)
C20 N3 C19 C18 178.12(19)
C20 C21 C22 C23 -55.2(3)
C20 C25 C26 O5 94.7(2)
C20 C25 C26 N4 -84.9(2)
C21 C20 C25 C24 -55.9(2)
C21 C20 C25 C26 178.17(19)
C21 C22 C23 C24 56.8(3)
C22 C23 C24 C25 -58.3(3)
C23 C24 C25 C20 58.5(3)
C23 C24 C25 C26 -177.2(2)
C24 C25 C26 O5 -30.2(3)
C24 C25 C26 N4 150.1(2)
C25 C20 C21 C22 54.3(3)
C26 N4 C27 C28 128.5(2)
C26 N4 C27 C32 -104.0(3)
C27 N4 C26 O5 0.5(4)
C27 N4 C26 C25 -179.8(2)
C27 C28 C29 C30 -56.8(3)
C27 C32 C33 O6 -103.1(3)
C27 C32 C33 N5 75.5(3)
C28 C27 C32 C31 -57.6(3)
C28 C27 C32 C33 66.4(3)
C28 C29 C30 C31 53.3(3)
C29 C30 C31 C32 -53.1(3)
C30 C31 C32 C27 53.4(3)
C30 C31 C32 C33 -72.2(3)
C31 C32 C33 O6 19.0(3)
C31 C32 C33 N5 -162.4(2)
C32 C27 C28 C29 60.4(3)
C33 N5 C34 C35 -88.7(3)
C33 N5 C34 C39 147.2(2)
C34 N5 C33 O6 2.6(4)
C34 N5 C33 C32 -176.0(2)
C34 C35 C36 C37 -58.8(3)
C34 C39 C40 O7 47.4(3)
C34 C39 C40 N6 -135.8(2)
C35 C34 C39 C38 -54.2(3)
C35 C34 C39 C40 179.0(2)
C35 C36 C37 C38 58.1(3)
C36 C37 C38 C39 -56.3(3)
C37 C38 C39 C34 55.3(3)
C37 C38 C39 C40 -175.5(2)
C38 C39 C40 O7 -80.5(3)
C38 C39 C40 N6 96.4(2)
C39 C34 C35 C36 55.7(3)
C41 N6 C40 O7 0.1(4)
C41 N6 C40 C39 -176.9(2)
